data_4110848
loop_
_publ_author_name
'Hua Jiang'
'Wenbin Lin'

_publ_section_title
;
 Directed Assembly of Mesoscopic Metallocycles with Controllable Size,
 Chirality, and Functionality Based on the Robust Pt-Alkynyl Linkage
;
_journal_name_full 'Journal of the American Chemical Society'
_journal_page_first 11286
_journal_page_last 11297
_journal_paper_doi 10.1021/ja0633013
_journal_volume 128
_journal_year 2006
_chemical_formula_sum 'C160 H200 O8 P8 Pt4'
_chemical_formula_weight 3279.32
_chemical_name_systematic
; 
 ? 
;
_space_group_IT_number 5
_symmetry_cell_setting monoclinic
_symmetry_space_group_name_Hall 'C 2y'
_symmetry_space_group_name_H-M 'C 1 2 1'
_atom_sites_solution_hydrogens geom
_atom_sites_solution_primary direct
_atom_sites_solution_secondary difmap
_audit_creation_method SHELXL-97
_cell_angle_alpha 90.00
_cell_angle_beta 126.653(9)
_cell_angle_gamma 90.00
_cell_formula_units_Z 2
_cell_length_a 36.603(16)
_cell_length_b 12.976(6)
_cell_length_c 25.145(12)
_cell_measurement_temperature 293(2)
_cell_volume 9581(8)
_computing_structure_refinement 'SHELXL-97 (Sheldrick, 1997)'
_computing_structure_solution 'SHELXS-97 (Sheldrick, 1990)'
_diffrn_ambient_temperature 293(2)
_diffrn_measured_fraction_theta_full 0.912
_diffrn_measured_fraction_theta_max 0.912
_diffrn_radiation_monochromator graphite
_diffrn_radiation_source 'fine-focus sealed tube'
_diffrn_radiation_type MoK\a
_diffrn_radiation_wavelength 0.71073
_diffrn_reflns_av_R_equivalents 0.0728
_diffrn_reflns_av_sigmaI/netI 0.1342
_diffrn_reflns_limit_h_max 35
_diffrn_reflns_limit_h_min -19
_diffrn_reflns_limit_k_max 11
_diffrn_reflns_limit_k_min -12
_diffrn_reflns_limit_l_max 10
_diffrn_reflns_limit_l_min -24
_diffrn_reflns_number 8139
_diffrn_reflns_theta_full 20.00
_diffrn_reflns_theta_max 20.00
_diffrn_reflns_theta_min 1.63
_exptl_absorpt_coefficient_mu 3.021
_exptl_crystal_density_diffrn 1.137
_exptl_crystal_F_000 3312
_refine_diff_density_max 2.281
_refine_diff_density_min -1.066
_refine_diff_density_rms 0.201
_refine_ls_abs_structure_details 'Flack H D (1983), Acta Cryst. A39, 876-881'
_refine_ls_abs_structure_Flack 0.19(4)
_refine_ls_extinction_coef 0.0017(2)
_refine_ls_extinction_expression Fc^*^=kFc[1+0.001xFc^2^\l^3^/sin(2\q)]^-1/4^
_refine_ls_extinction_method SHELXL
_refine_ls_goodness_of_fit_ref 1.125
_refine_ls_hydrogen_treatment mixed
_refine_ls_matrix_type full
_refine_ls_number_parameters 296
_refine_ls_number_reflns 6920
_refine_ls_number_restraints 49
_refine_ls_restrained_S_all 1.135
_refine_ls_R_factor_all 0.1915
_refine_ls_R_factor_gt 0.1402
_refine_ls_shift/su_max 1.910
_refine_ls_shift/su_mean 0.143
_refine_ls_structure_factor_coef Fsqd
_refine_ls_weighting_details 'calc w=1/[\s^2^(Fo^2^)+(0.1559P)^2^+442.1550P] where P=(Fo^2^+2Fc^2^)/3'
_refine_ls_weighting_scheme calc
_refine_ls_wR_factor_gt 0.3322
_refine_ls_wR_factor_ref 0.3578
_reflns_number_gt 4804
_reflns_number_total 6920
_reflns_threshold_expression >2sigma(I)
_cod_data_source_file ja0633013si20060511_113338_2.cif
_cod_data_source_block (RSRS)-tetramer
_cod_original_cell_volume 9582(7)
_cod_database_code 4110848

loop_
_symmetry_equiv_pos_as_xyz
'x, y, z'
'-x, y, -z'
'x+1/2, y+1/2, z'
'-x+1/2, y+1/2, -z'

loop_
_atom_site_label
_atom_site_type_symbol
_atom_site_fract_x
_atom_site_fract_y
_atom_site_fract_z
_atom_site_U_iso_or_equiv
_atom_site_adp_type
_atom_site_occupancy
_atom_site_symmetry_multiplicity
_atom_site_calc_flag
_atom_site_refinement_flags
Pt1 Pt -0.01574(7) 0.8843(2) -2.29883(11) 0.0938(10) Uani 1 1 d D
Pt2 Pt 0.37767(8) 0.7674(2) -1.64973(10) 0.0903(10) Uani 1 1 d D
P1 P -0.0412(4) 0.7414(15) -2.3637(10) 0.136(8) Uani 1 1 d D
P2 P 0.0138(3) 1.0269(10) -2.2343(6) 0.064(3) Uani 1 1 d D
P3 P 0.3688(8) 0.6053(14) -1.6248(10) 0.119(6) Uani 1 1 d D
P4 P 0.3896(7) 0.9273(14) -1.6715(8) 0.115(6) Uani 1 1 d D
O1 O 0.3500(14) 1.206(3) -1.3222(19) 0.114(12) Uiso 1 1 d D
O2 O 0.3416(14) 1.009(3) -1.2652(19) 0.117(13) Uiso 1 1 d D
O3 O 0.2602(14) 0.410(3) -2.1212(19) 0.114(13) Uiso 1 1 d .
O4 O 0.3266(15) 0.612(4) -2.093(2) 0.129(14) Uiso 1 1 d D
C1 C 0.0748(19) 0.950(4) -1.642(3) 0.083(14) Uiso 1 1 d .
C2 C 0.1136(17) 0.979(4) -1.610(2) 0.075(13) Uiso 1 1 d .
C3 C 0.1731(7) 1.109(2) -1.5273(11) 0.079(14) Uiso 1 1 d G
H3A H 0.1507 1.1593 -1.5475 0.094 Uiso 1 1 calc R
C4 C 0.1624(8) 1.008(2) -1.5504(12) 0.070(12) Uiso 1 1 d G
C5 C 0.1958(11) 0.9321(19) -1.5201(15) 0.14(2) Uiso 1 1 d G
H5A H 0.1887 0.8646 -1.5356 0.170 Uiso 1 1 calc R
C6 C 0.2401(10) 0.9572(17) -1.4668(14) 0.109(18) Uiso 1 1 d G
H6A H 0.2624 0.9066 -1.4466 0.131 Uiso 1 1 calc R
C7 C 0.2508(7) 1.0581(18) -1.4437(10) 0.082(15) Uiso 1 1 d G
C8 C 0.2173(7) 1.1338(17) -1.4740(10) 0.100(16) Uiso 1 1 d G
C9 C 0.2281(10) 1.2347(17) -1.4509(14) 0.104(18) Uiso 1 1 d G
H9A H 0.2057 1.2853 -1.4711 0.125 Uiso 1 1 calc R
C10 C 0.2723(11) 1.260(2) -1.3976(14) 0.112(17) Uiso 1 1 d G
H10A H 0.2794 1.3273 -1.3822 0.135 Uiso 1 1 calc R
C11 C 0.3057(9) 1.184(3) -1.3674(12) 0.110(19) Uiso 1 1 d GD
C12 C 0.2950(7) 1.083(3) -1.3904(12) 0.12(2) Uiso 1 1 d G
C13 C 0.3271(8) 1.0063(18) -1.4692(10) 0.106(18) Uiso 1 1 d G
H13A H 0.3035 1.0537 -1.4870 0.128 Uiso 1 1 calc R
C14 C 0.3410(8) 0.971(2) -1.5069(9) 0.045(9) Uiso 1 1 d G
H14A H 0.3266 0.9955 -1.5499 0.054 Uiso 1 1 calc R
C15 C 0.3763(8) 0.900(2) -1.4803(10) 0.077(13) Uiso 1 1 d G
C16 C 0.3977(8) 0.8644(19) -1.4160(11) 0.061(11) Uiso 1 1 d G
H16A H 0.4214 0.8170 -1.3982 0.073 Uiso 1 1 calc R
C17 C 0.3839(6) 0.8993(15) -1.3783(8) 0.064(11) Uiso 1 1 d G
C18 C 0.3486(6) 0.9702(14) -1.4049(9) 0.102(17) Uiso 1 1 d G
C19 C 0.3347(9) 1.005(2) -1.3673(12) 0.051(10) Uiso 1 1 d G
C20 C 0.3562(11) 0.969(3) -1.3030(12) 0.20(4) Uiso 1 1 d GD
C21 C 0.3915(11) 0.898(3) -1.2764(10) 0.15(3) Uiso 1 1 d GD
H21A H 0.4059 0.8741 -1.2334 0.184 Uiso 1 1 calc R
C22 C 0.4053(9) 0.863(2) -1.3140(10) 0.093(16) Uiso 1 1 d G
H22A H 0.4290 0.8159 -1.2962 0.111 Uiso 1 1 calc R
C23 C 0.3851(16) 0.855(4) -1.524(2) 0.075(14) Uiso 1 1 d .
C24 C 0.3835(13) 0.802(3) -1.5737(19) 0.053(11) Uiso 1 1 d .
C25 C 0.3628(12) 0.728(3) -1.7304(17) 0.041(9) Uiso 1 1 d .
C26 C 0.3493(17) 0.679(4) -1.786(2) 0.081(14) Uiso 1 1 d .
C27 C 0.2969(9) 0.6850(14) -1.9724(11) 0.087(15) Uiso 1 1 d G
H27A H 0.2863 0.7326 -2.0064 0.105 Uiso 1 1 calc R
C28 C 0.3131(9) 0.7185(15) -1.9094(12) 0.064(12) Uiso 1 1 d G
H28A H 0.3133 0.7884 -1.9012 0.076 Uiso 1 1 calc R
C29 C 0.3290(8) 0.6474(19) -1.8586(10) 0.087(15) Uiso 1 1 d G
C30 C 0.3288(8) 0.5429(18) -1.8709(8) 0.058(11) Uiso 1 1 d G
H30A H 0.3394 0.4953 -1.8369 0.070 Uiso 1 1 calc R
C31 C 0.3126(6) 0.5094(14) -1.9340(8) 0.067(12) Uiso 1 1 d G
C32 C 0.2967(6) 0.5805(14) -1.9847(8) 0.089(15) Uiso 1 1 d G
C33 C 0.2805(8) 0.5470(19) -2.0478(8) 0.049(10) Uiso 1 1 d G
C34 C 0.2802(9) 0.443(2) -2.0601(10) 0.098(17) Uiso 1 1 d G
C35 C 0.2961(10) 0.3714(16) -2.0093(13) 0.114(18) Uiso 1 1 d G
H35A H 0.2960 0.3015 -2.0175 0.136 Uiso 1 1 calc R
C36 C 0.3123(9) 0.4049(14) -1.9462(12) 0.091(15) Uiso 1 1 d G
H36A H 0.3230 0.3573 -1.9123 0.109 Uiso 1 1 calc R
C40 C 0.2576(6) 0.6205(17) -2.1047(10) 0.056(10) Uiso 1 1 d G
C41 C 0.2849(6) 0.652(2) -2.1233(12) 0.080(13) Uiso 1 1 d G
C42 C 0.2688(7) 0.724(2) -2.1733(13) 0.12(2) Uiso 1 1 d G
H42A H 0.2870 0.7452 -2.1857 0.149 Uiso 1 1 calc R
C43 C 0.2255(8) 0.766(2) -2.2046(12) 0.090(14) Uiso 1 1 d G
H43A H 0.2148 0.8146 -2.2381 0.109 Uiso 1 1 calc R
C44 C 0.1983(6) 0.7348(13) -2.1861(8) 0.062(11) Uiso 1 1 d G
C45 C 0.2143(5) 0.6621(12) -2.1361(7) 0.037(9) Uiso 1 1 d G
C46 C 0.1871(6) 0.6309(16) -2.1175(10) 0.056(10) Uiso 1 1 d G
H46A H 0.1978 0.5823 -2.0841 0.067 Uiso 1 1 calc R
C47 C 0.1438(6) 0.6725(18) -2.1489(11) 0.056(11) Uiso 1 1 d G
H47A H 0.1256 0.6517 -2.1365 0.067 Uiso 1 1 calc R
C48 C 0.1277(5) 0.7452(18) -2.1988(10) 0.047(10) Uiso 1 1 d GD
C49 C 0.1550(6) 0.7763(17) -2.2174(10) 0.066(11) Uiso 1 1 d G
H49A H 0.1442 0.8250 -2.2509 0.080 Uiso 1 1 calc R
C50 C 0.0860(8) 0.779(4) -2.2297(18) 0.076(13) Uiso 1 1 d D
C61 C 0.447(3) 0.586(12) -1.525(6) 0.31(6) Uiso 1 1 d D
H61A H 0.4633 0.5756 -1.4778 0.464 Uiso 1 1 calc R
H61B H 0.4568 0.6502 -1.5319 0.464 Uiso 1 1 calc R
H61C H 0.4538 0.5307 -1.5428 0.464 Uiso 1 1 calc R
C62 C 0.022(2) 1.128(5) -2.319(3) 0.116(19) Uiso 1 1 d .
H62A H 0.0428 1.1654 -2.3243 0.174 Uiso 1 1 calc R
H62B H -0.0027 1.1709 -2.3313 0.174 Uiso 1 1 calc R
H62C H 0.0114 1.0679 -2.3471 0.174 Uiso 1 1 calc R
C65 C 0.044(2) 1.100(5) -2.260(3) 0.108(19) Uiso 1 1 d .
H65A H 0.0555 1.1618 -2.2324 0.129 Uiso 1 1 calc R
H65B H 0.0695 1.0594 -2.2482 0.129 Uiso 1 1 calc R
C66 C 0.0513(19) 0.999(5) -2.150(3) 0.091(15) Uiso 1 1 d D
H66A H 0.0410 0.9335 -2.1446 0.110 Uiso 1 1 calc R
H66B H 0.0803 0.9846 -2.1420 0.110 Uiso 1 1 calc R
C67 C 0.061(5) 1.056(10) -2.101(5) 0.29(7) Uiso 1 1 d D
H67A H 0.0867 1.0279 -2.0600 0.441 Uiso 1 1 calc R
H67B H 0.0352 1.0580 -2.0997 0.441 Uiso 1 1 calc R
H67C H 0.0679 1.1247 -2.1065 0.441 Uiso 1 1 calc R
C68 C -0.045(3) 1.111(7) -2.229(5) 0.21(4) Uiso 1 1 d D
H68A H -0.0705 1.0910 -2.2291 0.309 Uiso 1 1 calc R
H68B H -0.0562 1.1517 -2.2680 0.309 Uiso 1 1 calc R
H68C H -0.0238 1.1497 -2.1903 0.309 Uiso 1 1 calc R
C69 C -0.026(2) 1.028(5) -2.231(5) 0.41(11) Uiso 1 1 d D
H69A H -0.0495 0.9883 -2.2684 0.493 Uiso 1 1 calc R
H69B H -0.0160 0.9892 -2.1916 0.493 Uiso 1 1 calc R
C70 C -0.1198(14) 0.787(7) -2.461(3) 0.17(3) Uiso 1 1 d D
H70A H -0.1439 0.7569 -2.5026 0.261 Uiso 1 1 calc R
H70B H -0.1138 0.8556 -2.4689 0.261 Uiso 1 1 calc R
H70C H -0.1287 0.7905 -2.4322 0.261 Uiso 1 1 calc R
C71 C 0.019(5) 0.577(10) -2.364(8) 0.37(10) Uiso 1 1 d D
H71A H 0.0269 0.5074 -2.3480 0.550 Uiso 1 1 calc R
H71B H 0.0468 0.6177 -2.3409 0.550 Uiso 1 1 calc R
H71C H 0.0051 0.5786 -2.4104 0.550 Uiso 1 1 calc R
C72 C -0.008(3) 0.615(5) -2.352(4) 0.19(3) Uiso 1 1 d D
H72A H 0.0086 0.6022 -2.3051 0.226 Uiso 1 1 calc R
H72B H -0.0323 0.5641 -2.3733 0.226 Uiso 1 1 calc R
C74 C 0.4391(8) 0.901(3) -1.636(3) 1.0(6) Uiso 1 1 d D
H74A H 0.4495 0.9070 -1.5909 1.216 Uiso 1 1 calc R
H74B H 0.4364 0.8278 -1.6445 1.216 Uiso 1 1 calc R
C75 C 0.4746(13) 0.917(8) -1.628(3) 0.17(3) Uiso 1 1 d D
H75A H 0.4971 0.8692 -1.5958 0.262 Uiso 1 1 calc R
H75B H 0.4845 0.9860 -1.6126 0.262 Uiso 1 1 calc R
H75C H 0.4704 0.9075 -1.6693 0.262 Uiso 1 1 calc R
C76 C 0.3101(15) 0.978(8) -1.717(4) 0.20(4) Uiso 1 1 d D
H76A H 0.2863 1.0189 -1.7221 0.302 Uiso 1 1 calc R
H76B H 0.3103 0.9110 -1.7000 0.302 Uiso 1 1 calc R
H76C H 0.3050 0.9703 -1.7586 0.302 Uiso 1 1 calc R
C77 C 0.322(5) 0.60(4) -1.64(3) 1.3(6) Uiso 1 1 d D
H77A H 0.3207 0.5241 -1.6361 1.543 Uiso 1 1 calc R
H77B H 0.3281 0.6270 -1.6013 1.543 Uiso 1 1 calc R
C78 C 0.278(4) 0.616(12) -1.682(6) 0.26(6) Uiso 1 1 d D
H78A H 0.2634 0.5916 -1.6628 0.385 Uiso 1 1 calc R
H78B H 0.2650 0.5821 -1.7235 0.385 Uiso 1 1 calc R
H78C H 0.2729 0.6893 -1.6895 0.385 Uiso 1 1 calc R
C79 C -0.0832(14) 0.731(8) -2.434(2) 0.7(3) Uiso 1 1 d D
H79A H -0.0732 0.7395 -2.4617 0.818 Uiso 1 1 calc R
H79B H -0.0931 0.6604 -2.4389 0.818 Uiso 1 1 calc R
C81 C -0.013(9) 0.713(5) -2.427(8) 0.5(2) Uiso 1 1 d D
H81A H 0.0003 0.7487 -2.4459 0.780 Uiso 1 1 calc R
H81B H -0.0439 0.6958 -2.4622 0.780 Uiso 1 1 calc R
H81C H 0.0042 0.6516 -2.4057 0.780 Uiso 1 1 calc R
C82 C -0.012(2) 0.773(4) -2.385(3) 0.7(3) Uiso 1 1 d D
H82A H -0.0203 0.8417 -2.4032 0.817 Uiso 1 1 calc R
H82B H 0.0198 0.7765 -2.3452 0.817 Uiso 1 1 calc R
C83 C 0.407(3) 0.589(10) -1.551(2) 0.29(4) Uiso 1 1 d D
H83A H 0.4026 0.6430 -1.5285 0.350 Uiso 1 1 calc R
H83B H 0.3996 0.5249 -1.5397 0.350 Uiso 1 1 calc R
C85 C 0.3831(16) 0.510(4) -1.652(2) 0.068(12) Uiso 1 1 d .
H85A H 0.3593 0.5049 -1.6988 0.081 Uiso 1 1 calc R
H85B H 0.4105 0.5315 -1.6462 0.081 Uiso 1 1 calc R
C86 C 0.392(4) 0.397(10) -1.622(5) 0.22(4) Uiso 1 1 d .
H86A H 0.4008 0.3535 -1.6435 0.334 Uiso 1 1 calc R
H86B H 0.3647 0.3711 -1.6299 0.334 Uiso 1 1 calc R
H86C H 0.4160 0.3991 -1.5754 0.334 Uiso 1 1 calc R
C87 C 0.421(3) 0.931(19) -1.736(4) 0.48(15) Uiso 1 1 d D
H87A H 0.4158 0.9471 -1.7771 0.723 Uiso 1 1 calc R
H87B H 0.4264 0.8577 -1.7278 0.723 Uiso 1 1 calc R
H87C H 0.4477 0.9672 -1.7005 0.723 Uiso 1 1 calc R
C88 C 0.349(3) 1.023(7) -1.675(4) 0.17(3) Uiso 1 1 d D
H88A H 0.3557 1.0311 -1.6314 0.198 Uiso 1 1 calc R
H88B H 0.3508 1.0895 -1.6907 0.198 Uiso 1 1 calc R
C89 C 0.387(2) 0.956(7) -1.738(2) 0.17(3) Uiso 1 1 d D
H89A H 0.3607 0.9235 -1.7760 0.203 Uiso 1 1 calc R
H89B H 0.3834 1.0300 -1.7446 0.203 Uiso 1 1 calc R
C100 C 0.264(3) 0.319(7) -2.153(4) 0.17(3) Uiso 1 1 d .
H10B H 0.2398 0.2699 -2.1687 0.201 Uiso 1 1 calc R
H10C H 0.2934 0.2846 -2.1238 0.201 Uiso 1 1 calc R
C101 C 0.350(2) 0.626(7) -2.112(3) 0.16(3) Uiso 1 1 d D
H10T H 0.3494 0.6989 -2.1199 0.187 Uiso 1 1 calc R
H10U H 0.3353 0.5913 -2.1540 0.187 Uiso 1 1 calc R
C102 C 0.3603(19) 1.270(8) -1.280(4) 0.24(5) Uiso 1 1 d D
H10R H 0.3706 1.3286 -1.2921 0.293 Uiso 1 1 calc R
H10S H 0.3874 1.2424 -1.2400 0.293 Uiso 1 1 calc R
C103 C 0.309(11) 0.943(7) -1.275(14) 0.8(4) Uiso 1 1 d D
H10D H 0.2789 0.9637 -1.3139 0.953 Uiso 1 1 calc R
H10E H 0.3086 0.9410 -1.2370 0.953 Uiso 1 1 calc R
C104 C 0.322(3) 0.848(3) -1.286(6) 1.2(4) Uiso 1 1 d D
H10F H 0.3302 0.8017 -1.2502 1.796 Uiso 1 1 calc R
H10G H 0.3472 0.8573 -1.2872 1.796 Uiso 1 1 calc R
H10H H 0.2966 0.8190 -1.3271 1.796 Uiso 1 1 calc R
C105 C 0.260(4) 0.375(10) -2.213(5) 0.22(4) Uiso 1 1 d .
H10I H 0.2633 0.3254 -2.2384 0.330 Uiso 1 1 calc R
H10J H 0.2834 0.4265 -2.1961 0.330 Uiso 1 1 calc R
H10K H 0.2307 0.4076 -2.2415 0.330 Uiso 1 1 calc R
C106 C 0.393(3) 0.598(14) -2.076(7) 0.34(9) Uiso 1 1 d D
H10L H 0.4054 0.6124 -2.0991 0.509 Uiso 1 1 calc R
H10M H 0.3950 0.5253 -2.0666 0.509 Uiso 1 1 calc R
H10N H 0.4094 0.6353 -2.0346 0.509 Uiso 1 1 calc R
C107 C 0.338(4) 1.312(8) -1.261(6) 0.27(6) Uiso 1 1 d D
H10O H 0.3562 1.3637 -1.2284 0.409 Uiso 1 1 calc R
H10P H 0.3303 1.2595 -1.2417 0.409 Uiso 1 1 calc R
H10Q H 0.3103 1.3421 -1.2981 0.409 Uiso 1 1 calc R
C51 C 0.0424(13) 0.791(13) -2.276(4) 0.42(7) Uiso 1 1 d D

loop_
_atom_site_aniso_label
_atom_site_aniso_U_11
_atom_site_aniso_U_22
_atom_site_aniso_U_33
_atom_site_aniso_U_23
_atom_site_aniso_U_13
_atom_site_aniso_U_12
Pt1 0.0626(14) 0.0799(16) 0.0978(17) -0.0333(12) 0.0257(13) -0.0078(12)
Pt2 0.0764(16) 0.0859(17) 0.0667(14) 0.0106(12) 0.0201(12) -0.0055(13)
P1 0.027(7) 0.118(16) 0.168(16) -0.073(13) 0.006(9) -0.010(8)
P2 0.018(6) 0.079(9) 0.089(9) -0.027(7) 0.029(6) -0.008(6)
P3 0.176(19) 0.095(13) 0.120(13) 0.018(10) 0.107(15) -0.001(12)
P4 0.151(17) 0.092(12) 0.078(10) 0.020(8) 0.054(11) -0.012(11)

loop_
_atom_type_symbol
_atom_type_description
_atom_type_scat_dispersion_real
_atom_type_scat_dispersion_imag
_atom_type_scat_source
C C 0.0033 0.0016 'International Tables Vol C Tables 4.2.6.8 and 6.1.1.4'
H H 0.0000 0.0000 'International Tables Vol C Tables 4.2.6.8 and 6.1.1.4'
O O 0.0106 0.0060 'International Tables Vol C Tables 4.2.6.8 and 6.1.1.4'
P P 0.1023 0.0942 'International Tables Vol C Tables 4.2.6.8 and 6.1.1.4'
Pt Pt -1.7033 8.3905 'International Tables Vol C Tables 4.2.6.8 and 6.1.1.4'

loop_
_geom_angle_atom_site_label_1
_geom_angle_atom_site_label_2
_geom_angle_atom_site_label_3
_geom_angle
_geom_angle_site_symmetry_1
_geom_angle_site_symmetry_3
C51 Pt1 C1 154(3) . 2_551
C51 Pt1 P2 107(3) . .
C1 Pt1 P2 91.7(16) 2_551 .
C51 Pt1 P1 70(3) . .
C1 Pt1 P1 90.8(16) 2_551 .
P2 Pt1 P1 176.1(5) . .
C25 Pt2 C24 171.2(17) . .
C25 Pt2 P4 87.7(12) . .
C24 Pt2 P4 96.3(13) . .
C25 Pt2 P3 92.9(12) . .
C24 Pt2 P3 83.5(13) . .
P4 Pt2 P3 177.7(9) . .
C79 P1 C82 93.3(16) . .
C79 P1 C72 102(4) . .
C82 P1 C72 76(3) . .
C79 P1 Pt1 127(3) . .
C82 P1 Pt1 87.5(12) . .
C72 P1 Pt1 129(3) . .
C69 P2 C66 91(5) . .
C69 P2 C65 144(4) . .
C66 P2 C65 109(3) . .
C69 P2 Pt1 89.3(12) . .
C66 P2 Pt1 113(2) . .
C65 P2 Pt1 108(2) . .
C77 P3 C85 115(10) . .
C77 P3 C83 113(10) . .
C85 P3 C83 96(5) . .
C77 P3 Pt2 108(10) . .
C85 P3 Pt2 116.9(18) . .
C83 P3 Pt2 107(5) . .
C74 P4 C89 87.6(13) . .
C74 P4 C88 144(3) . .
C89 P4 C88 104(4) . .
C74 P4 Pt2 89.5(12) . .
C89 P4 Pt2 123(3) . .
C88 P4 Pt2 111(3) . .
C102 O1 C11 118(3) . .
C103 O2 C20 106(2) . .
C34 O3 C100 136(5) . .
C101 O4 C41 124(5) . .
C2 C1 Pt1 169(4) . 2_551
C1 C2 C4 161(5) . .
C4 C3 C8 120.0 . .
C5 C4 C3 120.0 . .
C5 C4 C2 119(3) . .
C3 C4 C2 121(2) . .
C4 C5 C6 120.00(6) . .
C5 C6 C7 120.0 . .
C8 C7 C6 120.0 . .
C8 C7 C12 120.00(6) . .
C6 C7 C12 120.0 . .
C9 C8 C7 120.0 . .
C9 C8 C3 120.0 . .
C7 C8 C3 120.0 . .
C10 C9 C8 120.0 . .
C11 C10 C9 120.0 . .
O1 C11 C12 117(3) . .
O1 C11 C10 122(3) . .
C12 C11 C10 120.0 . .
C11 C12 C7 120.0 . .
C11 C12 C19 118.9(19) . .
C7 C12 C19 119.5(18) . .
C14 C13 C18 120.0 . .
C13 C14 C15 120.0 . .
C16 C15 C14 120.0 . .
C16 C15 C23 121(2) . .
C14 C15 C23 118(2) . .
C15 C16 C17 120.0 . .
C18 C17 C16 120.0 . .
C18 C17 C22 120.0 . .
C16 C17 C22 120.0 . .
C19 C18 C17 120.0 . .
C19 C18 C13 120.0 . .
C17 C18 C13 120.0 . .
C18 C19 C20 120.0 . .
C18 C19 C12 126.2(16) . .
C20 C19 C12 113.8(16) . .
C21 C20 C19 120.0 . .
C21 C20 O2 122(2) . .
C19 C20 O2 118(2) . .
C22 C21 C20 120.0 . .
C21 C22 C17 120.0 . .
C24 C23 C15 167(4) . .
C23 C24 Pt2 164(3) . .
C26 C25 Pt2 167(3) . .
C25 C26 C29 166(4) . .
C28 C27 C32 120.0 . .
C27 C28 C29 120.0 . .
C30 C29 C28 120.0 . .
C30 C29 C26 117(2) . .
C28 C29 C26 123(2) . .
C29 C30 C31 120.0 . .
C30 C31 C32 120.0 . .
C30 C31 C36 120.0 . .
C32 C31 C36 120.0 . .
C33 C32 C31 120.0 . .
C33 C32 C27 120.0 . .
C31 C32 C27 120.0 . .
C32 C33 C34 120.0 . .
C32 C33 C40 120.5(15) . .
C34 C33 C40 119.0(15) . .
O3 C34 C35 120(3) . .
O3 C34 C33 120(3) . .
C35 C34 C33 120.0 . .
C34 C35 C36 120.00(6) . .
C35 C36 C31 120.0 . .
C41 C40 C45 120.0 . .
C41 C40 C33 113.8(13) . .
C45 C40 C33 126.1(13) . .
O4 C41 C42 120(3) . .
O4 C41 C40 120(3) . .
C42 C41 C40 120.0 . .
C43 C42 C41 120.0 . .
C42 C43 C44 120.0 . .
C45 C44 C43 120.0 . .
C45 C44 C49 120.0 . .
C43 C44 C49 120.0 . .
C46 C45 C44 120.0 . .
C46 C45 C40 120.0 . .
C44 C45 C40 120.0 . .
C45 C46 C47 120.0 . .
C46 C47 C48 120.0 . .
C49 C48 C47 120.0 . .
C49 C48 C50 122(2) . .
C47 C48 C50 118(2) . .
C48 C49 C44 120.0 . .
C51 C50 C48 160(8) . .
C62 C65 P2 120(5) . .
C67 C66 P2 127(8) . .
C68 C69 P2 126(3) . .
C71 C72 P1 141(6) . .
C75 C74 P4 149(4) . .
C78 C77 P3 150(10) . .
C70 C79 P1 125(3) . .
C81 C82 P1 116(9) . .
C61 C83 P3 127(10) . .
C86 C85 P3 122(5) . .
C76 C88 P4 101(5) . .
C87 C89 P4 116(2) . .
O3 C100 C105 99(8) . .
O4 C101 C106 122(3) . .
O1 C102 C107 132(3) . .
O2 C103 C104 103(10) . .
C50 C51 Pt1 140(10) . .

loop_
_geom_bond_atom_site_label_1
_geom_bond_atom_site_label_2
_geom_bond_distance
_geom_bond_site_symmetry_2
Pt1 C51 2.21(13) .
Pt1 C1 1.94(6) 2_551
Pt1 P2 2.266(12) .
Pt1 P1 2.270(16) .
Pt2 C25 1.83(3) .
Pt2 C24 1.85(4) .
Pt2 P4 2.255(17) .
Pt2 P3 2.272(17) .
P1 C79 1.50(2) .
P1 C82 1.52(2) .
P1 C72 1.96(8) .
P2 C69 1.50(2) .
P2 C66 1.74(5) .
P2 C65 1.82(6) .
P3 C77 1.51(8) .
P3 C85 1.63(5) .
P3 C83 1.53(2) .
P4 C74 1.51(2) .
P4 C89 1.66(4) .
P4 C88 1.89(9) .
O1 C102 1.211(19) .
O1 C11 1.34(4) .
O2 C103 1.37(15) .
O2 C20 1.44(4) .
O3 C34 1.32(4) .
O3 C100 1.48(9) .
O4 C101 1.21(2) .
O4 C41 1.34(5) .
C1 C2 1.20(6) .
C1 Pt1 1.94(6) 2_551
C2 C4 1.54(5) .
C3 C4 1.3900 .
C3 C8 1.3900 .
C4 C5 1.3900 .
C5 C6 1.3900 .
C6 C7 1.3900 .
C7 C8 1.3900 .
C7 C12 1.3900 .
C8 C9 1.3900 .
C9 C10 1.3900 .
C10 C11 1.3900 .
C11 C12 1.3900 .
C12 C19 1.57(3) .
C13 C14 1.3900 .
C13 C18 1.3900 .
C14 C15 1.3900 .
C15 C16 1.3900 .
C15 C23 1.45(5) .
C16 C17 1.3900 .
C17 C18 1.3900 .
C17 C22 1.3900 .
C18 C19 1.3900 .
C19 C20 1.3900 .
C20 C21 1.3900 .
C21 C22 1.3900 .
C23 C24 1.39(6) .
C25 C26 1.32(6) .
C26 C29 1.57(5) .
C27 C28 1.3900 .
C27 C32 1.3900 .
C28 C29 1.3900 .
C29 C30 1.3900 .
C30 C31 1.3900 .
C31 C32 1.3900 .
C31 C36 1.3900 .
C32 C33 1.3900 .
C33 C34 1.3900 .
C33 C40 1.49(3) .
C34 C35 1.3900 .
C35 C36 1.3900 .
C40 C41 1.3900 .
C40 C45 1.3900 .
C41 C42 1.3900 .
C42 C43 1.3900 .
C43 C44 1.3900 .
C44 C45 1.3900 .
C44 C49 1.3900 .
C45 C46 1.3900 .
C46 C47 1.3900 .
C47 C48 1.3900 .
C48 C49 1.3900 .
C48 C50 1.307(18) .
C50 C51 1.31(4) .
C61 C83 1.21(2) .
C62 C65 1.26(7) .
C66 C67 1.30(2) .
C68 C69 1.30(2) .
C70 C79 1.30(2) .
C71 C72 1.29(2) .
C74 C75 1.20(2) .
C76 C88 1.31(2) .
C77 C78 1.31(9) .
C81 C82 1.30(2) .
C85 C86 1.58(13) .
C87 C89 1.256(16) .
C100 C105 1.60(12) .
C101 C106 1.30(2) .
C102 C107 1.297(19) .
C103 C104 1.41(11) .
